data_7014445
loop_
_publ_author_name
'Wriedt, Mario'
'N\"ather, Christian'

_publ_section_title
;
 Directed synthesis of \m-1,3,5 bridged dicyanamides by thermal
 decomposition of \m-1,5 bridged precursor compounds.
;
_journal_issue 4
_journal_name_full 'Dalton transactions (Cambridge, England : 2003)'
_journal_page_first 886
_journal_page_last 898
_journal_paper_doi 10.1039/c0dt00864h
_journal_volume 40
_journal_year 2011
_chemical_formula_moiety 'C8 H4 Co N8'
_chemical_formula_sum 'C8 H4 Co N8'
_chemical_formula_weight 271.12
_chemical_name_systematic
;
catena[(\m2-dicyanamido-N,N'')-(\m3-dicyanamido-N,N',N'')-(pyridazine-N)-cobalt(II)]
;
_space_group_IT_number 62
_symmetry_cell_setting orthorhombic
_symmetry_space_group_name_Hall '-P 2ac 2n'
_symmetry_space_group_name_H-M 'P n m a'
_atom_sites_solution_hydrogens geom
_atom_sites_solution_primary direct
_atom_sites_solution_secondary difmap
_audit_creation_method SHELXL-97
_cell_angle_alpha 90.00
_cell_angle_beta 90.00
_cell_angle_gamma 90.00
_cell_formula_units_Z 4
_cell_length_a 23.0307(8)
_cell_length_b 7.3474(2)
_cell_length_c 6.3121(3)
_cell_measurement_reflns_used 15178
_cell_measurement_temperature 293(2)
_cell_measurement_theta_max 26.81
_cell_measurement_theta_min 3.29
_cell_volume 1068.11(7)
_computing_structure_refinement 'SHELXL-97 (Sheldrick, 1997)'
_computing_structure_solution 'SHELXS-97 (Sheldrick, 1990)'
_diffrn_ambient_temperature 293(2)
_diffrn_measured_fraction_theta_full 0.994
_diffrn_measured_fraction_theta_max 0.994
_diffrn_measurement_device_type 'Stoe IPDS-2'
_diffrn_measurement_method 'Phi scans'
_diffrn_radiation_monochromator graphite
_diffrn_radiation_source 'fine-focus sealed tube'
_diffrn_radiation_type MoK\a
_diffrn_radiation_wavelength 0.71073
_diffrn_reflns_av_R_equivalents 0.0462
_diffrn_reflns_av_sigmaI/netI 0.0156
_diffrn_reflns_limit_h_max 26
_diffrn_reflns_limit_h_min -29
_diffrn_reflns_limit_k_max 9
_diffrn_reflns_limit_k_min -9
_diffrn_reflns_limit_l_max 7
_diffrn_reflns_limit_l_min -8
_diffrn_reflns_number 15178
_diffrn_reflns_theta_full 26.81
_diffrn_reflns_theta_max 26.81
_diffrn_reflns_theta_min 3.29
_diffrn_standards_decay_% NONE
_diffrn_standards_interval_time 0
_diffrn_standards_number 0
_exptl_absorpt_coefficient_mu 1.596
_exptl_absorpt_correction_T_max 0.904
_exptl_absorpt_correction_T_min 0.871
_exptl_absorpt_correction_type numerical
_exptl_crystal_colour pink
_exptl_crystal_density_diffrn 1.686
_exptl_crystal_density_method 'not measured'
_exptl_crystal_description block
_exptl_crystal_F_000 540
_exptl_crystal_size_max 0.10
_exptl_crystal_size_mid 0.07
_exptl_crystal_size_min 0.06
_refine_diff_density_max 0.284
_refine_diff_density_min -0.599
_refine_diff_density_rms 0.062
_refine_ls_extinction_method none
_refine_ls_goodness_of_fit_ref 1.337
_refine_ls_hydrogen_treatment constr
_refine_ls_matrix_type full
_refine_ls_number_parameters 91
_refine_ls_number_reflns 1227
_refine_ls_number_restraints 0
_refine_ls_restrained_S_all 1.337
_refine_ls_R_factor_all 0.0478
_refine_ls_R_factor_gt 0.0433
_refine_ls_shift/su_max 0.000
_refine_ls_shift/su_mean 0.000
_refine_ls_structure_factor_coef Fsqd
_refine_ls_weighting_details 'calc w=1/[\s^2^(Fo^2^)+(0.0203P)^2^+1.2089P] where P=(Fo^2^+2Fc^2^)/3'
_refine_ls_weighting_scheme calc
_refine_ls_wR_factor_gt 0.0781
_refine_ls_wR_factor_ref 0.0795
_reflns_number_gt 1157
_reflns_number_total 1227
_reflns_threshold_expression >2sigma(I)
_cod_data_source_file C0DT00864H.TXT
_cod_data_source_block 2-Co
_cod_original_sg_symbol_H-M 'P nma'
_cod_database_code 7014445

loop_
_symmetry_equiv_pos_as_xyz
'x, y, z'
'-x+1/2, -y, z+1/2'
'-x, y+1/2, -z'
'x+1/2, -y+1/2, -z+1/2'
'-x, -y, -z'
'x-1/2, y, -z-1/2'
'x, -y-1/2, z'
'-x-1/2, y-1/2, z-1/2'

loop_
_atom_site_label
_atom_site_type_symbol
_atom_site_fract_x
_atom_site_fract_y
_atom_site_fract_z
_atom_site_U_iso_or_equiv
_atom_site_adp_type
_atom_site_occupancy
_atom_site_symmetry_multiplicity
_atom_site_calc_flag
_atom_site_refinement_flags
_atom_site_disorder_assembly
_atom_site_disorder_group
Co1 Co 0.32868(2) 0.7500 0.78432(8) 0.02710(15) Uani 1 2 d S . .
N1 N 0.40986(14) 0.7500 0.9493(5) 0.0323(7) Uani 1 2 d S . .
N2 N 0.45849(16) 0.7500 0.8339(6) 0.0440(9) Uani 1 2 d S . .
C1 C 0.5087(2) 0.7500 0.9359(8) 0.0590(14) Uani 1 2 d S . .
H1 H 0.5426 0.7500 0.8559 0.071 Uiso 1 2 calc SR . .
C2 C 0.5138(2) 0.7500 1.1539(9) 0.0682(16) Uani 1 2 d S . .
H2 H 0.5500 0.7500 1.2193 0.082 Uiso 1 2 calc SR . .
C3 C 0.4640(2) 0.7500 1.2694(8) 0.0587(14) Uani 1 2 d S . .
H3 H 0.4647 0.7500 1.4167 0.070 Uiso 1 2 calc SR . .
C4 C 0.4126(2) 0.7500 1.1587(7) 0.0418(10) Uani 1 2 d S . .
H4 H 0.3780 0.7500 1.2348 0.050 Uiso 1 2 calc SR . .
N11 N 0.24503(15) 0.7500 0.6060(6) 0.0352(8) Uani 1 2 d S . .
N12 N 0.20412(11) 0.4582(3) 0.4843(4) 0.0381(6) Uani 1 1 d . . .
C11 C 0.22173(11) 0.5966(4) 0.5374(4) 0.0307(6) Uani 1 1 d . . .
N21 N 0.35600(11) 0.5422(3) 0.5818(4) 0.0377(6) Uani 1 1 d . . .
N22 N 0.37547(19) 0.2500 0.4085(6) 0.0471(10) Uani 1 2 d S . .
C21 C 0.36371(12) 0.4020(4) 0.5064(4) 0.0318(6) Uani 1 1 d . . .

loop_
_atom_site_aniso_label
_atom_site_aniso_U_11
_atom_site_aniso_U_22
_atom_site_aniso_U_33
_atom_site_aniso_U_23
_atom_site_aniso_U_13
_atom_site_aniso_U_12
Co1 0.0295(3) 0.0207(2) 0.0311(3) 0.000 0.0000(2) 0.000
N1 0.0307(17) 0.0340(17) 0.0321(18) 0.000 0.0019(14) 0.000
N2 0.0346(18) 0.061(2) 0.037(2) 0.000 0.0042(15) 0.000
C1 0.031(2) 0.091(4) 0.054(3) 0.000 0.004(2) 0.000
C2 0.043(3) 0.101(5) 0.061(3) 0.000 -0.019(3) 0.000
C3 0.057(3) 0.081(4) 0.039(3) 0.000 -0.009(2) 0.000
C4 0.043(2) 0.049(2) 0.034(2) 0.000 0.0012(18) 0.000
N11 0.0379(18) 0.0229(15) 0.045(2) 0.000 -0.0143(16) 0.000
N12 0.0398(13) 0.0302(13) 0.0442(14) -0.0054(11) -0.0062(11) -0.0033(11)
C11 0.0310(13) 0.0303(14) 0.0306(14) 0.0008(11) -0.0030(11) 0.0018(11)
N21 0.0446(14) 0.0297(12) 0.0389(13) -0.0021(11) 0.0032(11) 0.0010(11)
N22 0.075(3) 0.0244(17) 0.042(2) 0.000 0.024(2) 0.000
C21 0.0336(14) 0.0303(14) 0.0316(14) 0.0047(12) 0.0035(11) -0.0014(11)

loop_
_atom_type_symbol
_atom_type_description
_atom_type_scat_dispersion_real
_atom_type_scat_dispersion_imag
_atom_type_scat_source
C C 0.0033 0.0016 'International Tables Vol C Tables 4.2.6.8 and 6.1.1.4'
H H 0.0000 0.0000 'International Tables Vol C Tables 4.2.6.8 and 6.1.1.4'
N N 0.0061 0.0033 'International Tables Vol C Tables 4.2.6.8 and 6.1.1.4'
Co Co 0.3494 0.9721 'International Tables Vol C Tables 4.2.6.8 and 6.1.1.4'

loop_
_geom_angle_atom_site_label_1
_geom_angle_atom_site_label_2
_geom_angle_atom_site_label_3
_geom_angle
_geom_angle_site_symmetry_1
_geom_angle_site_symmetry_3
_geom_angle_publ_flag
N21 Co1 N21 93.94(14) . 7_575 ?
N21 Co1 N12 176.66(10) . 8_666 ?
N21 Co1 N12 86.82(10) 7_575 8_666 ?
N21 Co1 N12 86.82(10) . 2_565 ?
N21 Co1 N12 176.66(10) 7_575 2_565 ?
N12 Co1 N12 92.23(14) 8_666 2_565 ?
N21 Co1 N1 91.99(9) . . ?
N21 Co1 N1 91.99(9) 7_575 . ?
N12 Co1 N1 91.23(9) 8_666 . ?
N12 Co1 N1 91.23(9) 2_565 . ?
N21 Co1 N11 87.20(10) . . ?
N21 Co1 N11 87.20(10) 7_575 . ?
N12 Co1 N11 89.59(10) 8_666 . ?
N12 Co1 N11 89.59(10) 2_565 . ?
N1 Co1 N11 178.81(13) . . ?
C4 N1 N2 120.3(4) . . ?
C4 N1 Co1 121.8(3) . . ?
N2 N1 Co1 117.8(3) . . ?
C1 N2 N1 117.8(4) . . ?
N2 C1 C2 124.0(5) . . ?
C3 C2 C1 117.6(5) . . ?
C2 C3 C4 117.0(5) . . ?
N1 C4 C3 123.3(4) . . ?
C11 N11 C11 117.1(3) . 7_575 ?
C11 N11 Co1 121.05(16) . . ?
C11 N11 Co1 121.05(16) 7_575 . ?
C11 N12 Co1 160.1(2) . 2_564 ?
N12 C11 N11 175.9(3) . . ?
C21 N21 Co1 162.9(2) . . ?
C21 N22 C21 117.7(3) . 7_565 ?
N21 C21 N22 174.9(3) . . ?

loop_
_geom_bond_atom_site_label_1
_geom_bond_atom_site_label_2
_geom_bond_distance
_geom_bond_site_symmetry_2
_geom_bond_publ_flag
Co1 N21 2.088(2) . ?
Co1 N21 2.088(2) 7_575 ?
Co1 N12 2.122(2) 8_666 ?
Co1 N12 2.122(2) 2_565 ?
Co1 N1 2.140(3) . ?
Co1 N11 2.231(3) . ?
N1 C4 1.324(5) . ?
N1 N2 1.336(5) . ?
N2 C1 1.324(6) . ?
C1 C2 1.381(8) . ?
C2 C3 1.358(8) . ?
C3 C4 1.376(7) . ?
N11 C11 1.321(3) . ?
N11 C11 1.321(3) 7_575 ?
N12 C11 1.145(4) . ?
N12 Co1 2.122(2) 2_564 ?
N21 C21 1.149(4) . ?
N22 C21 1.305(3) . ?
N22 C21 1.305(3) 7_565 ?
